data_1001440
loop_
_publ_author_name
'Benmoussa, A'
'Borel, M M'
'Grandin, A'
'Leclaire, A'
'Raveau, B'

_publ_section_title
;
A new phosphate of trivalent titanium Mg~3~Ti~4~P~6~O~24~
;
_journal_coden_ASTM JSSCBI
_journal_name_full 'Journal of Solid State Chemistry'
_journal_page_first 299
_journal_page_last 307
_journal_paper_doi 10.1016/0022-4596(90)90328-U
_journal_volume 84
_journal_year 1990
_chemical_formula_structural 'Mg3 Ti4 (P O4)6'
_chemical_formula_sum 'Mg3 O24 P6 Ti4'
_chemical_name_systematic
;
Trimagnesium tetratitanium(III) hexakis(phosphate)
;
_space_group_IT_number 2
_symmetry_cell_setting triclinic
_symmetry_Int_Tables_number 2
_symmetry_space_group_name_Hall '-P 1'
_symmetry_space_group_name_H-M 'P -1'
_cell_angle_alpha 67.614(9)
_cell_angle_beta 69.348(12)
_cell_angle_gamma 79.327(8)
_cell_formula_units_Z 1
_cell_length_a 6.3911(8)
_cell_length_b 7.9616(5)
_cell_length_c 9.4299(14)
_cell_volume 414.4
_refine_ls_R_factor_all 0.021
_cod_database_code 1001440

loop_
_symmetry_equiv_pos_as_xyz
x,y,z
-x,-y,-z

loop_
_atom_site_label
_atom_site_type_symbol
_atom_site_symmetry_multiplicity
_atom_site_Wyckoff_symbol
_atom_site_fract_x
_atom_site_fract_y
_atom_site_fract_z
_atom_site_occupancy
_atom_site_attached_hydrogens
_atom_site_calc_flag
Ti1 Ti3+ 2 i 0.97299(2) 0.22092(2) 0.47552(1) 1. 0 d
Ti2 Ti3+ 2 i 0.77344(2) 0.03995(2) 0.12286(2) 0.667 0 d
Mg1 Mg2+ 2 i 0.77344(2) 0.03995(2) 0.12286(2) 0.333 0 d
Ti3 Ti3+ 1 d 0.5 0.5 0. 0.667 0 d
Mg2 Mg2+ 1 d 0.5 0.5 0. 0.333 0 d
Mg3 Mg2+ 2 i 0.49665(5) 0.68976(4) 0.28653(4) 1. 0 d
P1 P5+ 2 i 0.04248(3) 0.64357(2) 0.22790(2) 1. 0 d
P2 P5+ 2 i 0.52306(3) 0.27522(3) 0.36916(2) 1. 0 d
P3 P5+ 2 i 0.25010(3) 0.08515(2) 0.16701(2) 1. 0 d
O1 O2- 2 i 0.85261(9) 0.31374(8) 0.66518(6) 1. 0 d
O2 O2- 2 i -0.0020(1) 0.44417(8) 0.29391(8) 1. 0 d
O3 O2- 2 i -0.3728(1) 0.28525(9) 0.49140(7) 1. 0 d
O4 O2- 2 i 0.2844(1) 0.2240(1) 0.46119(8) 1. 0 d
O5 O2- 2 i 0.0974(1) 0.04202(8) 0.34575(6) 1. 0 d
O6 O2- 2 i 0.46264(9) 0.95653 0.16568(7) 1. 0 d
O7 O2- 2 i 0.81889(9) 0.75637(8) 0.22662(7) 1. 0 d
O8 O2- 2 i 0.7856(1) 0.31067(8) 0.94403(7) 1. 0 d
O9 O2- 2 i 0.6636(1) 0.13884(9) 0.29106(7) 1. 0 d
O10 O2- 2 i 0.88489(9) 0.96158(8) 0.91927(6) 1. 0 d
O11 O2- 2 i 0.5303(1) 0.46389(8) 0.23290(7) 1. 0 d
O12 O2- 2 i 0.3179(1) 0.27954(9) 0.08618(8) 1. 0 d

loop_
_atom_type_symbol
_atom_type_oxidation_number
Ti3+ 3.000
Mg2+ 2.000
P5+ 5.000
O2- -2.000
